data_7246342
loop_
_publ_author_name
'Bogdan, Marta'
'Siera\'nski, Tomasz'
'\'Swi\;atkowski, Marcin'
'Trz\;esowska-Kruszy\'nska, Agata'

_publ_section_title
;
 On structural factors determining the nature of the fluorescent
 properties of OIHMs based on 8-hydroxyquinoline
;
_journal_issue 13
_journal_name_full CrystEngComm
_journal_page_first 1993
_journal_page_last 2002
_journal_paper_doi 10.1039/D3CE00061C
_journal_volume 25
_journal_year 2023
_chemical_formula_moiety '2(C9 H8 N O), Br4 Cd'
_chemical_formula_sum 'C18 H16 Br4 Cd N2 O2'
_chemical_formula_weight 724.37
_space_group_crystal_system monoclinic
_space_group_IT_number 15
_space_group_name_Hall '-C 2yc'
_space_group_name_H-M_alt 'C 1 2/c 1'
_atom_sites_solution_hydrogens mixed
_atom_sites_solution_primary dual
_atom_sites_solution_secondary difmap
_audit_creation_method SHELXL-2018/1
_audit_update_record
;
2022-12-05 deposited with the CCDC.	2023-02-24 downloaded from the CCDC.
;
_cell_angle_alpha 90
_cell_angle_beta 92.280(4)
_cell_angle_gamma 90
_cell_formula_units_Z 4
_cell_length_a 15.7785(6)
_cell_length_b 8.5996(3)
_cell_length_c 16.6373(7)
_cell_measurement_reflns_used 5189
_cell_measurement_temperature 100.0(1)
_cell_measurement_theta_max 31.8790
_cell_measurement_theta_min 3.6450
_cell_volume 2255.71(15)
_computing_cell_refinement 'CrysAlisPro 1.171.40.68a (Rigaku OD, 2019)'
_computing_data_collection 'CrysAlisPro 1.171.40.68a (Rigaku OD, 2019)'
_computing_data_reduction 'CrysAlisPro 1.171.40.68a (Rigaku OD, 2019)'
_computing_molecular_graphics
;XP in SHELXTL (Sheldrick, 2008)
 ORTEP-3 W v. 1.062 (Farrugia 2012)
;
_computing_publication_material
;SHELXL-2018/1 (Sheldrick, 2018) and
 PLATON (Spek, 2009)
;
_computing_structure_refinement 'SHELXL-2018/1 (Sheldrick, 2018)'
_computing_structure_solution 'SHELXT (Sheldrick, 2015a)'
_diffrn_ambient_environment N~2~
_diffrn_ambient_temperature 100.0(1)
_diffrn_detector 'CCD plate'
_diffrn_detector_type 'Pilatus 300K'
_diffrn_measured_fraction_theta_full 0.997
_diffrn_measured_fraction_theta_max 0.997
_diffrn_measurement_device 'four-circle diffractometer'
_diffrn_measurement_device_type 'XtaLAB Synergy, Dualflex, Pilatus 300K'
_diffrn_measurement_method '\w scans'
_diffrn_radiation_monochromator mirror
_diffrn_radiation_probe x-ray
_diffrn_radiation_type MoK\a
_diffrn_radiation_wavelength 0.71073
_diffrn_reflns_av_R_equivalents 0.0296
_diffrn_reflns_av_unetI/netI 0.0260
_diffrn_reflns_Laue_measured_fraction_full 0.997
_diffrn_reflns_Laue_measured_fraction_max 0.997
_diffrn_reflns_limit_h_max 18
_diffrn_reflns_limit_h_min -18
_diffrn_reflns_limit_k_max 10
_diffrn_reflns_limit_k_min -10
_diffrn_reflns_limit_l_max 19
_diffrn_reflns_limit_l_min -19
_diffrn_reflns_number 8130
_diffrn_reflns_point_group_measured_fraction_full 0.997
_diffrn_reflns_point_group_measured_fraction_max 0.997
_diffrn_reflns_theta_full 25.021
_diffrn_reflns_theta_max 25.021
_diffrn_reflns_theta_min 3.611
_diffrn_source 'micro-focus sealed X-ray tube'
_diffrn_source_type 'PhotonJet (Mo) X-ray Source'
_exptl_absorpt_coefficient_mu 8.069
_exptl_absorpt_correction_T_max 1.000
_exptl_absorpt_correction_T_min 0.710
_exptl_absorpt_correction_type gaussian
_exptl_absorpt_process_details
;
CrysAlisPro 1.171.40.68a (Rigaku Oxford Diffraction, 2019)
Numerical absorption correction based on gaussian integration over
			a multifaceted crystal model
Empirical absorption correction using spherical harmonics,
 implemented in SCALE3 ABSPACK scaling algorithm.
;
_exptl_crystal_colour colourless
_exptl_crystal_density_diffrn 2.133
_exptl_crystal_description plate
_exptl_crystal_F_000 1368
_exptl_crystal_size_max 0.186
_exptl_crystal_size_mid 0.058
_exptl_crystal_size_min 0.026
_refine_diff_density_max 0.619
_refine_diff_density_min -0.418
_refine_diff_density_rms 0.075
_refine_ls_extinction_method none
_refine_ls_goodness_of_fit_ref 1.029
_refine_ls_hydrogen_treatment constr
_refine_ls_matrix_type full
_refine_ls_number_parameters 124
_refine_ls_number_reflns 1988
_refine_ls_number_restraints 0
_refine_ls_restrained_S_all 1.029
_refine_ls_R_factor_all 0.0225
_refine_ls_R_factor_gt 0.0173
_refine_ls_shift/su_max 0.001
_refine_ls_shift/su_mean 0.000
_refine_ls_structure_factor_coef Fsqd
_refine_ls_weighting_details 'w=1/[\s^2^(Fo^2^)+(0.0136P)^2^+2.5808P] where P=(Fo^2^+2Fc^2^)/3'
_refine_ls_weighting_scheme calc
_refine_ls_wR_factor_gt 0.0381
_refine_ls_wR_factor_ref 0.0394
_reflns_Friedel_coverage 0.000
_reflns_number_gt 1775
_reflns_number_total 1988
_reflns_threshold_expression 'I > 2\s(I)'
_cod_data_source_file d3ce00061c2.cif
_cod_data_source_block mz1027
_cod_depositor_comments 'Adding full bibliography for 7246339--7246352.cif.'
_cod_original_sg_symbol_H-M 'C 2/c'
_cod_database_code 7246342
_shelx_shelxl_version_number 2018/1
_shelx_space_group_comment
;
The symmetry employed for this shelxl refinement is uniquely defined
by the following loop, which should always be used as a source of
symmetry information in preference to the above space-group names.
They are only intended as comments.
;

loop_
_space_group_symop_operation_xyz
'x, y, z'
'-x, y, -z+1/2'
'x+1/2, y+1/2, z'
'-x+1/2, y+1/2, -z+1/2'
'-x, -y, -z'
'x, -y, z-1/2'
'-x+1/2, -y+1/2, -z'
'x+1/2, -y+1/2, z-1/2'

loop_
_atom_site_label
_atom_site_type_symbol
_atom_site_fract_x
_atom_site_fract_y
_atom_site_fract_z
_atom_site_U_iso_or_equiv
_atom_site_adp_type
_atom_site_occupancy
_atom_site_site_symmetry_order
_atom_site_calc_flag
_atom_site_refinement_flags_posn
_atom_site_refinement_flags_adp
_atom_site_refinement_flags_occupancy
_atom_site_disorder_assembly
_atom_site_disorder_group
Cd1 Cd 0.500000 0.34864(3) 0.250000 0.01579(8) Uani 1 2 d S T P . .
Br1 Br 0.42452(2) 0.53857(3) 0.34489(2) 0.02480(8) Uani 1 1 d . . . . .
Br2 Br 0.38079(2) 0.18036(3) 0.18246(2) 0.01892(8) Uani 1 1 d . . . . .
O1 O 0.31318(11) 0.6056(2) 0.53056(11) 0.0227(4) Uani 1 1 d . . . . .
H1O H 0.329344 0.660298 0.570094 0.034 Uiso 1 1 calc R U . . .
N1 N 0.25178(13) 0.4080(2) 0.41902(12) 0.0165(5) Uani 1 1 d . . . . .
H1N H 0.300019 0.452837 0.410248 0.020 Uiso 1 1 d R U . . .
C1 C 0.22619(17) 0.3123(3) 0.36030(16) 0.0209(6) Uani 1 1 d . . . . .
H1 H 0.261178 0.294806 0.316030 0.025 Uiso 1 1 calc R U . . .
C2 C 0.14810(19) 0.2377(3) 0.36357(18) 0.0269(6) Uani 1 1 d . . . . .
H2 H 0.129665 0.168769 0.321804 0.032 Uiso 1 1 calc R U . . .
C3 C 0.09793(18) 0.2646(3) 0.42781(17) 0.0257(6) Uani 1 1 d . . . . .
H3 H 0.044743 0.213457 0.430345 0.031 Uiso 1 1 calc R U . . .
C4 C 0.12434(16) 0.3671(3) 0.48994(16) 0.0198(5) Uani 1 1 d . . . . .
C5 C 0.07522(17) 0.4021(3) 0.55737(17) 0.0255(6) Uani 1 1 d . . . . .
H5 H 0.021622 0.353929 0.563196 0.031 Uiso 1 1 calc R U . . .
C6 C 0.10575(18) 0.5055(3) 0.61380(17) 0.0266(6) Uani 1 1 d . . . . .
H6 H 0.072401 0.529498 0.658461 0.032 Uiso 1 1 calc R U . . .
C7 C 0.18528(18) 0.5773(3) 0.60741(17) 0.0242(6) Uani 1 1 d . . . . .
H7 H 0.204708 0.648599 0.647706 0.029 Uiso 1 1 calc R U . . .
C8 C 0.23509(16) 0.5458(3) 0.54381(16) 0.0183(5) Uani 1 1 d . . . . .
C9 C 0.20434(16) 0.4406(3) 0.48392(15) 0.0162(5) Uani 1 1 d . . . . .

loop_
_atom_site_aniso_label
_atom_site_aniso_U_11
_atom_site_aniso_U_22
_atom_site_aniso_U_33
_atom_site_aniso_U_23
_atom_site_aniso_U_13
_atom_site_aniso_U_12
Cd1 0.01442(13) 0.01675(14) 0.01622(14) 0.000 0.00066(10) 0.000
Br1 0.02129(14) 0.02387(15) 0.03000(16) -0.01032(11) 0.01047(11) -0.00569(11)
Br2 0.01813(14) 0.02087(14) 0.01753(14) -0.00125(10) -0.00239(10) -0.00208(10)
O1 0.0214(10) 0.0257(11) 0.0211(10) -0.0042(8) 0.0010(8) -0.0066(8)
N1 0.0148(11) 0.0163(11) 0.0184(11) 0.0042(9) -0.0003(9) 0.0009(9)
C1 0.0243(14) 0.0201(14) 0.0181(13) 0.0013(11) -0.0022(11) 0.0041(11)
C2 0.0305(16) 0.0211(14) 0.0281(15) 0.0006(12) -0.0106(13) -0.0025(12)
C3 0.0211(14) 0.0215(14) 0.0338(17) 0.0110(12) -0.0069(13) -0.0039(11)
C4 0.0168(13) 0.0185(12) 0.0238(14) 0.0098(11) -0.0021(11) -0.0008(11)
C5 0.0175(14) 0.0279(16) 0.0311(16) 0.0143(12) 0.0032(12) 0.0023(11)
C6 0.0260(15) 0.0315(15) 0.0228(15) 0.0111(12) 0.0082(12) 0.0083(13)
C7 0.0271(15) 0.0242(14) 0.0214(14) 0.0012(11) 0.0025(12) 0.0059(12)
C8 0.0172(13) 0.0182(13) 0.0193(13) 0.0067(10) -0.0015(10) 0.0011(10)
C9 0.0155(12) 0.0158(12) 0.0172(13) 0.0049(10) 0.0002(10) 0.0033(10)

loop_
_atom_type_symbol
_atom_type_description
_atom_type_scat_dispersion_real
_atom_type_scat_dispersion_imag
_atom_type_scat_source
C C 0.0033 0.0016 'International Tables Vol C Tables 4.2.6.8 and 6.1.1.4'
H H 0.0000 0.0000 'International Tables Vol C Tables 4.2.6.8 and 6.1.1.4'
N N 0.0061 0.0033 'International Tables Vol C Tables 4.2.6.8 and 6.1.1.4'
O O 0.0106 0.0060 'International Tables Vol C Tables 4.2.6.8 and 6.1.1.4'
Br Br -0.2901 2.4595 'International Tables Vol C Tables 4.2.6.8 and 6.1.1.4'
Cd Cd -0.8075 1.2024 'International Tables Vol C Tables 4.2.6.8 and 6.1.1.4'

loop_
_geom_angle_atom_site_label_1
_geom_angle_atom_site_label_2
_geom_angle_atom_site_label_3
_geom_angle
_geom_angle_site_symmetry_1
_geom_angle_site_symmetry_3
_geom_angle_publ_flag
Br2 Cd1 Br2 112.171(15) . 2_655 ?
Br2 Cd1 Br1 105.806(8) . . ?
Br2 Cd1 Br1 115.487(9) 2_655 . ?
Br2 Cd1 Br1 115.488(9) . 2_655 ?
Br2 Cd1 Br1 105.805(8) 2_655 2_655 ?
Br1 Cd1 Br1 101.945(16) . 2_655 ?
C8 O1 H1O 109.5 . . ?
C1 N1 C9 123.2(2) . . ?
C1 N1 H1N 113.2 . . ?
C9 N1 H1N 123.4 . . ?
N1 C1 C2 120.0(3) . . ?
N1 C1 H1 120.0 . . ?
C2 C1 H1 120.0 . . ?
C3 C2 C1 119.4(3) . . ?
C3 C2 H2 120.3 . . ?
C1 C2 H2 120.3 . . ?
C2 C3 C4 120.9(3) . . ?
C2 C3 H3 119.6 . . ?
C4 C3 H3 119.6 . . ?
C3 C4 C9 117.7(2) . . ?
C3 C4 C5 123.8(2) . . ?
C9 C4 C5 118.5(2) . . ?
C6 C5 C4 119.4(3) . . ?
C6 C5 H5 120.3 . . ?
C4 C5 H5 120.3 . . ?
C5 C6 C7 121.7(3) . . ?
C5 C6 H6 119.2 . . ?
C7 C6 H6 119.2 . . ?
C8 C7 C6 120.8(3) . . ?
C8 C7 H7 119.6 . . ?
C6 C7 H7 119.6 . . ?
O1 C8 C7 127.0(3) . . ?
O1 C8 C9 114.5(2) . . ?
C7 C8 C9 118.6(2) . . ?
N1 C9 C8 120.2(2) . . ?
N1 C9 C4 118.8(2) . . ?
C8 C9 C4 121.0(2) . . ?

loop_
_geom_bond_atom_site_label_1
_geom_bond_atom_site_label_2
_geom_bond_distance
_geom_bond_site_symmetry_2
_geom_bond_publ_flag
Cd1 Br2 2.5937(3) . ?
Cd1 Br2 2.5937(3) 2_655 ?
Cd1 Br1 2.5938(3) . ?
Cd1 Br1 2.5939(3) 2_655 ?
O1 C8 1.361(3) . ?
O1 H1O 0.8400 . ?
N1 C1 1.328(3) . ?
N1 C9 1.367(3) . ?
N1 H1N 0.8708 . ?
C1 C2 1.392(4) . ?
C1 H1 0.9500 . ?
C2 C3 1.375(4) . ?
C2 H2 0.9500 . ?
C3 C4 1.409(4) . ?
C3 H3 0.9500 . ?
C4 C9 1.419(4) . ?
C4 C5 1.421(4) . ?
C5 C6 1.367(4) . ?
C5 H5 0.9500 . ?
C6 C7 1.406(4) . ?
C6 H6 0.9500 . ?
C7 C8 1.370(4) . ?
C7 H7 0.9500 . ?
C8 C9 1.417(4) . ?

loop_
_geom_torsion_atom_site_label_1
_geom_torsion_atom_site_label_2
_geom_torsion_atom_site_label_3
_geom_torsion_atom_site_label_4
_geom_torsion
_geom_torsion_site_symmetry_1
_geom_torsion_site_symmetry_2
_geom_torsion_site_symmetry_3
_geom_torsion_site_symmetry_4
_geom_torsion_publ_flag
C9 N1 C1 C2 -1.0(4) . . . . ?
N1 C1 C2 C3 0.3(4) . . . . ?
C1 C2 C3 C4 0.3(4) . . . . ?
C2 C3 C4 C9 -0.2(4) . . . . ?
C2 C3 C4 C5 179.0(3) . . . . ?
C3 C4 C5 C6 -178.8(3) . . . . ?
C9 C4 C5 C6 0.5(4) . . . . ?
C4 C5 C6 C7 -0.8(4) . . . . ?
C5 C6 C7 C8 0.1(4) . . . . ?
C6 C7 C8 O1 -179.4(2) . . . . ?
C6 C7 C8 C9 0.8(4) . . . . ?
C1 N1 C9 C8 -179.0(2) . . . . ?
C1 N1 C9 C4 1.1(4) . . . . ?
O1 C8 C9 N1 -0.8(3) . . . . ?
C7 C8 C9 N1 179.1(2) . . . . ?
O1 C8 C9 C4 179.2(2) . . . . ?
C7 C8 C9 C4 -1.0(4) . . . . ?
C3 C4 C9 N1 -0.4(4) . . . . ?
C5 C4 C9 N1 -179.7(2) . . . . ?
C3 C4 C9 C8 179.7(2) . . . . ?
C5 C4 C9 C8 0.3(4) . . . . ?
